data_7060804
loop_
_publ_author_name
'Bouarfa, Salima'
'J\'ehan, Philippe'
'Erb, William'
'Mongin, Olivier'
'Por\'ee, Fran\,cois-Hugues'
'Roisnel, Thierry'
'Bentabed-Ababsa, Ghenia'
'Le Yondre, Nicolas'
'Mongin, Florence'

_publ_section_title
;
 Aza-aromatic polycycles based on triphenylene and acridine or acridone:
 synthesis and properties
;
_journal_issue 32
_journal_name_full 'New Journal of Chemistry'
_journal_page_first 14414
_journal_page_last 14424
_journal_paper_doi 10.1039/D1NJ02630E
_journal_volume 45
_journal_year 2021
_chemical_compound_source 'synthesis as described'
_chemical_formula_moiety 'C25 H15 N'
_chemical_formula_sum 'C25 H15 N'
_chemical_formula_weight 329.38
_space_group_crystal_system monoclinic
_space_group_IT_number 14
_space_group_name_Hall '-P 2ybc'
_space_group_name_H-M_alt 'P 1 21/c 1'
_atom_sites_solution_hydrogens geom
_atom_sites_solution_primary dual
_atom_sites_solution_secondary difmap
_audit_update_record
;
2021-05-26 deposited with the CCDC.	2021-07-05 downloaded from the CCDC.
;
_cell_angle_alpha 90
_cell_angle_beta 114.096(9)
_cell_angle_gamma 90
_cell_formula_units_Z 4
_cell_length_a 12.054(2)
_cell_length_b 10.6413(10)
_cell_length_c 13.5706(19)
_cell_measurement_reflns_used 3831
_cell_measurement_temperature 150
_cell_measurement_theta_max 27.4637
_cell_measurement_theta_min 3.2907
_cell_measurement_wavelength 0.710730
_cell_volume 1589.0(4)
_computing_cell_refinement 'APEX3 (Bruker, 2015)'
_computing_data_collection 'SAINT (Bruker, 2014)'
_computing_data_reduction 'SAINT (Bruker, 2014)'
_computing_molecular_graphics 'SXGRAPH (L. Farrugia, 1999), Mercury (CSD, 2016)'
_computing_publication_material 'CRYSCALC (T. Roisnel, local program, 2019)'
_computing_structure_refinement 'SHELXL-2018_3 (Sheldrick, 2018)'
_computing_structure_solution 'SHELXT (G. Sheldrick, 2015)'
_diffrn_ambient_temperature 150
_diffrn_detector '(CMOS) PHOTON 100'
_diffrn_detector_area_resol_mean 10.4167
_diffrn_measured_fraction_theta_full 0.966
_diffrn_measured_fraction_theta_max 0.971
_diffrn_measurement_device_type 'D8 VENTURE Bruker AXS'
_diffrn_measurement_method 'rotation images'
_diffrn_orient_matrix_UB_11 0.0814453
_diffrn_orient_matrix_UB_12 -0.0417409
_diffrn_orient_matrix_UB_13 0.0279659
_diffrn_orient_matrix_UB_21 0.0042251
_diffrn_orient_matrix_UB_22 0.0134027
_diffrn_orient_matrix_UB_23 -0.0713367
_diffrn_orient_matrix_UB_31 0.0402026
_diffrn_orient_matrix_UB_32 0.0831533
_diffrn_orient_matrix_UB_33 0.0255363
_diffrn_radiation_monochromator 'multilayer monochromator'
_diffrn_radiation_probe x-ray
_diffrn_radiation_source 'Incoatec microfocus sealed tube'
_diffrn_radiation_type MoK\a
_diffrn_radiation_wavelength 0.71073
_diffrn_reflns_av_R_equivalents 0.0328
_diffrn_reflns_av_unetI/netI 0.0466
_diffrn_reflns_limit_h_max 14
_diffrn_reflns_limit_h_min -15
_diffrn_reflns_limit_k_max 11
_diffrn_reflns_limit_k_min -13
_diffrn_reflns_limit_l_max 17
_diffrn_reflns_limit_l_min -12
_diffrn_reflns_number 7410
_diffrn_reflns_theta_full 25.242
_diffrn_reflns_theta_max 27.470
_diffrn_reflns_theta_min 2.703
_diffrn_source_current 1.0
_diffrn_source_voltage 50.0
_exptl_absorpt_coefficient_mu 0.080
_exptl_absorpt_correction_T_max 0.985
_exptl_absorpt_correction_T_min 0.710
_exptl_absorpt_correction_type multi-scan
_exptl_absorpt_process_details
;
  [Sheldrick, G.M. (2014). SADABS Bruker AXS Inc., Madison, Wisconsin, USA]
;
_exptl_crystal_colour yellow
_exptl_crystal_density_diffrn 1.377
_exptl_crystal_description block
_exptl_crystal_F_000 688
_exptl_crystal_size_max 0.350
_exptl_crystal_size_mid 0.210
_exptl_crystal_size_min 0.190
_refine_diff_density_max 0.437
_refine_diff_density_min -0.267
_refine_diff_density_rms 0.056
_refine_ls_extinction_method none
_refine_ls_goodness_of_fit_ref 0.976
_refine_ls_hydrogen_treatment constr
_refine_ls_matrix_type full
_refine_ls_number_parameters 235
_refine_ls_number_reflns 3521
_refine_ls_number_restraints 0
_refine_ls_restrained_S_all 0.976
_refine_ls_R_factor_all 0.0719
_refine_ls_R_factor_gt 0.0563
_refine_ls_shift/su_max 0.001
_refine_ls_shift/su_mean 0.000
_refine_ls_structure_factor_coef Fsqd
_refine_ls_weighting_details 'w=1/[\s^2^(Fo^2^)+(0.2000P)^2^] where P=(Fo^2^+2Fc^2^)/3'
_refine_ls_weighting_scheme calc
_refine_ls_wR_factor_gt 0.2049
_refine_ls_wR_factor_ref 0.2336
_reflns_Friedel_coverage 0.000
_reflns_number_gt 2798
_reflns_number_total 3521
_reflns_threshold_expression >2sigma(I)
_cod_data_source_file d1nj02630e2.cif
_cod_data_source_block BS112F2cyc_2
_cod_depositor_comments 'Adding full bibliography for 7060804--7060805.cif.'
_cod_original_cell_volume 1589.1(4)
_cod_original_sg_symbol_H-M 'P 21/c'
_cod_database_code 7060804

loop_
_space_group_symop_operation_xyz
'x, y, z'
'-x, y+1/2, -z+1/2'
'-x, -y, -z'
'x, -y-1/2, z-1/2'

loop_
_atom_site_label
_atom_site_type_symbol
_atom_site_fract_x
_atom_site_fract_y
_atom_site_fract_z
_atom_site_U_iso_or_equiv
_atom_site_adp_type
_atom_site_occupancy
_atom_site_site_symmetry_order
_atom_site_calc_flag
_atom_site_refinement_flags_posn
_atom_site_refinement_flags_adp
_atom_site_refinement_flags_occupancy
_atom_site_disorder_assembly
_atom_site_disorder_group
C1 C 0.09781(15) 0.40501(16) 0.43288(14) 0.0204(4) Uani 1 1 d . . . . .
C2 C 0.03926(17) 0.31127(16) 0.35403(16) 0.0253(4) Uani 1 1 d . . . . .
H2 H 0.009508 0.237226 0.374025 0.030 Uiso 1 1 calc R U . . .
C3 C 0.02548(17) 0.32684(17) 0.24982(16) 0.0278(5) Uani 1 1 d . . . . .
H3 H -0.013949 0.263536 0.197908 0.033 Uiso 1 1 calc R U . . .
C4 C 0.06961(16) 0.43708(17) 0.21802(15) 0.0264(4) Uani 1 1 d . . . . .
H4 H 0.060556 0.446180 0.145483 0.032 Uiso 1 1 calc R U . . .
C5 C 0.12460(15) 0.52925(17) 0.29115(14) 0.0228(4) Uani 1 1 d . . . . .
H5 H 0.153940 0.602319 0.269367 0.027 Uiso 1 1 calc R U . . .
C6 C 0.13864(14) 0.51714(15) 0.40042(14) 0.0196(4) Uani 1 1 d . . . . .
C7 C 0.19515(15) 0.60941(15) 0.47855(14) 0.0201(4) Uani 1 1 d . . . . .
H7 H 0.223708 0.684439 0.458853 0.024 Uiso 1 1 calc R U . . .
C8 C 0.20978(15) 0.59200(15) 0.58477(14) 0.0192(4) Uani 1 1 d . . . . .
C9 C 0.27064(14) 0.68140(15) 0.67141(14) 0.0192(4) Uani 1 1 d . . . . .
C10 C 0.28659(15) 0.81316(15) 0.65129(14) 0.0195(4) Uani 1 1 d . . . . .
C11 C 0.20606(16) 0.87609(16) 0.55714(15) 0.0233(4) Uani 1 1 d . . . . .
H11 H 0.140361 0.830951 0.504855 0.028 Uiso 1 1 calc R U . . .
C12 C 0.22105(18) 1.00107(16) 0.53991(16) 0.0275(5) Uani 1 1 d . . . . .
H12 H 0.165636 1.041432 0.476458 0.033 Uiso 1 1 calc R U . . .
C13 C 0.31761(19) 1.06887(17) 0.61551(17) 0.0298(5) Uani 1 1 d . . . . .
H13 H 0.330683 1.153901 0.601734 0.036 Uiso 1 1 calc R U . . .
C14 C 0.39384(18) 1.01168(16) 0.71024(16) 0.0270(4) Uani 1 1 d . . . . .
H14 H 0.458611 1.058683 0.761731 0.032 Uiso 1 1 calc R U . . .
C15 C 0.37793(16) 0.88512(16) 0.73251(15) 0.0218(4) Uani 1 1 d . . . . .
C16 C 0.44321(15) 0.83079(16) 0.83954(15) 0.0214(4) Uani 1 1 d . . . . .
C17 C 0.54010(17) 0.89363(18) 0.92174(16) 0.0276(5) Uani 1 1 d . . . . .
H17 H 0.572658 0.967615 0.904596 0.033 Uiso 1 1 calc R U . . .
C18 C 0.58838(17) 0.84976(19) 1.02634(16) 0.0294(5) Uani 1 1 d . . . . .
H18 H 0.654170 0.892987 1.080295 0.035 Uiso 1 1 calc R U . . .
C19 C 0.54106(17) 0.74238(18) 1.05317(15) 0.0280(5) Uani 1 1 d . . . . .
H19 H 0.570753 0.715464 1.126190 0.034 Uiso 1 1 calc R U . . .
C20 C 0.45098(16) 0.67503(17) 0.97363(15) 0.0247(4) Uani 1 1 d . . . . .
H20 H 0.421505 0.599894 0.992242 0.030 Uiso 1 1 calc R U . . .
C21 C 0.40159(15) 0.71550(16) 0.86496(14) 0.0209(4) Uani 1 1 d . . . . .
C22 C 0.31544(15) 0.63930(16) 0.77826(14) 0.0204(4) Uani 1 1 d . . . . .
C23 C 0.28004(17) 0.51766(17) 0.80073(15) 0.0252(4) Uani 1 1 d . . . . .
H23 H 0.307364 0.491163 0.873707 0.030 Uiso 1 1 calc R U . . .
C24 C 0.20915(17) 0.43943(16) 0.72162(15) 0.0251(4) Uani 1 1 d . . . . .
H24 H 0.181740 0.362825 0.739932 0.030 Uiso 1 1 calc R U . . .
C25 C 0.17500(15) 0.47096(16) 0.61052(14) 0.0213(4) Uani 1 1 d . . . . .
N1 N 0.11756(13) 0.38203(14) 0.53661(12) 0.0225(4) Uani 1 1 d . . . . .

loop_
_atom_site_aniso_label
_atom_site_aniso_U_11
_atom_site_aniso_U_22
_atom_site_aniso_U_33
_atom_site_aniso_U_23
_atom_site_aniso_U_13
_atom_site_aniso_U_12
C1 0.0163(8) 0.0189(8) 0.0258(9) -0.0002(6) 0.0084(7) 0.0010(6)
C2 0.0249(9) 0.0169(8) 0.0325(10) -0.0018(7) 0.0102(8) -0.0007(7)
C3 0.0232(9) 0.0269(10) 0.0295(10) -0.0064(7) 0.0071(7) 0.0004(7)
C4 0.0239(9) 0.0298(10) 0.0264(9) -0.0003(7) 0.0112(7) 0.0030(7)
C5 0.0202(8) 0.0227(9) 0.0276(9) 0.0026(7) 0.0118(7) 0.0022(7)
C6 0.0151(8) 0.0176(8) 0.0257(9) 0.0020(6) 0.0079(7) 0.0033(6)
C7 0.0181(8) 0.0159(8) 0.0270(9) 0.0017(6) 0.0102(7) 0.0006(6)
C8 0.0155(8) 0.0168(8) 0.0253(9) 0.0018(6) 0.0083(6) 0.0015(6)
C9 0.0156(8) 0.0190(8) 0.0248(9) -0.0011(6) 0.0103(6) -0.0014(6)
C10 0.0199(8) 0.0175(8) 0.0259(9) 0.0007(6) 0.0142(7) -0.0009(6)
C11 0.0249(9) 0.0207(8) 0.0270(9) 0.0001(7) 0.0132(7) 0.0020(7)
C12 0.0358(10) 0.0220(9) 0.0300(10) 0.0066(7) 0.0189(8) 0.0058(7)
C13 0.0410(11) 0.0182(9) 0.0394(11) 0.0018(7) 0.0258(9) -0.0013(7)
C14 0.0326(10) 0.0199(9) 0.0346(10) -0.0028(7) 0.0198(8) -0.0061(7)
C15 0.0224(8) 0.0195(8) 0.0288(9) -0.0011(7) 0.0159(7) -0.0023(6)
C16 0.0184(8) 0.0211(8) 0.0284(9) -0.0026(7) 0.0133(7) -0.0012(6)
C17 0.0233(9) 0.0241(9) 0.0358(10) -0.0052(7) 0.0124(8) -0.0048(7)
C18 0.0219(9) 0.0320(10) 0.0315(10) -0.0088(8) 0.0080(8) -0.0032(7)
C19 0.0242(9) 0.0314(10) 0.0260(9) -0.0015(7) 0.0078(7) 0.0051(7)
C20 0.0219(9) 0.0248(9) 0.0271(9) 0.0014(7) 0.0099(7) 0.0012(7)
C21 0.0184(8) 0.0198(8) 0.0268(9) -0.0014(7) 0.0115(7) 0.0002(6)
C22 0.0188(8) 0.0210(8) 0.0236(9) 0.0008(7) 0.0109(7) 0.0002(6)
C23 0.0281(9) 0.0243(9) 0.0241(8) 0.0024(7) 0.0118(7) -0.0014(7)
C24 0.0270(9) 0.0212(8) 0.0270(9) 0.0048(7) 0.0110(7) -0.0055(7)
C25 0.0197(8) 0.0183(8) 0.0259(9) 0.0002(7) 0.0095(7) -0.0028(6)
N1 0.0213(7) 0.0181(7) 0.0272(8) 0.0010(6) 0.0089(6) -0.0028(5)

loop_
_atom_type_symbol
_atom_type_description
_atom_type_scat_dispersion_real
_atom_type_scat_dispersion_imag
_atom_type_scat_source
C C 0.0033 0.0016 'International Tables Vol C Tables 4.2.6.8 and 6.1.1.4'
H H 0.0000 0.0000 'International Tables Vol C Tables 4.2.6.8 and 6.1.1.4'
N N 0.0061 0.0033 'International Tables Vol C Tables 4.2.6.8 and 6.1.1.4'

loop_
_geom_angle_atom_site_label_1
_geom_angle_atom_site_label_2
_geom_angle_atom_site_label_3
_geom_angle
_geom_angle_site_symmetry_1
_geom_angle_site_symmetry_3
_geom_angle_publ_flag
N1 C1 C2 118.65(16) . . ?
N1 C1 C6 122.46(16) . . ?
C2 C1 C6 118.82(17) . . ?
C3 C2 C1 120.50(17) . . ?
C3 C2 H2 119.7 . . ?
C1 C2 H2 119.7 . . ?
C2 C3 C4 120.72(17) . . ?
C2 C3 H3 119.6 . . ?
C4 C3 H3 119.6 . . ?
C5 C4 C3 120.23(18) . . ?
C5 C4 H4 119.9 . . ?
C3 C4 H4 119.9 . . ?
C4 C5 C6 120.57(17) . . ?
C4 C5 H5 119.7 . . ?
C6 C5 H5 119.7 . . ?
C7 C6 C1 118.35(16) . . ?
C7 C6 C5 122.51(16) . . ?
C1 C6 C5 119.10(16) . . ?
C8 C7 C6 120.50(16) . . ?
C8 C7 H7 119.7 . . ?
C6 C7 H7 119.8 . . ?
C7 C8 C25 116.36(15) . . ?
C7 C8 C9 123.95(15) . . ?
C25 C8 C9 119.24(16) . . ?
C22 C9 C10 118.57(15) . . ?
C22 C9 C8 118.80(15) . . ?
C10 C9 C8 122.62(15) . . ?
C11 C10 C15 118.21(15) . . ?
C11 C10 C9 121.97(15) . . ?
C15 C10 C9 119.53(15) . . ?
C12 C11 C10 121.39(17) . . ?
C12 C11 H11 119.3 . . ?
C10 C11 H11 119.3 . . ?
C11 C12 C13 120.17(17) . . ?
C11 C12 H12 119.9 . . ?
C13 C12 H12 119.9 . . ?
C14 C13 C12 119.65(16) . . ?
C14 C13 H13 120.2 . . ?
C12 C13 H13 120.2 . . ?
C13 C14 C15 121.59(17) . . ?
C13 C14 H14 119.2 . . ?
C15 C14 H14 119.2 . . ?
C14 C15 C10 118.56(17) . . ?
C14 C15 C16 121.75(16) . . ?
C10 C15 C16 119.36(16) . . ?
C17 C16 C21 118.54(17) . . ?
C17 C16 C15 122.34(16) . . ?
C21 C16 C15 118.91(15) . . ?
C18 C17 C16 121.27(18) . . ?
C18 C17 H17 119.4 . . ?
C16 C17 H17 119.4 . . ?
C17 C18 C19 120.17(17) . . ?
C17 C18 H18 119.9 . . ?
C19 C18 H18 119.9 . . ?
C20 C19 C18 119.90(18) . . ?
C20 C19 H19 120.1 . . ?
C18 C19 H19 120.1 . . ?
C19 C20 C21 121.33(17) . . ?
C19 C20 H20 119.3 . . ?
C21 C20 H20 119.3 . . ?
C20 C21 C16 118.46(16) . . ?
C20 C21 C22 122.05(16) . . ?
C16 C21 C22 119.38(16) . . ?
C9 C22 C23 119.15(16) . . ?
C9 C22 C21 120.35(15) . . ?
C23 C22 C21 120.43(16) . . ?
C24 C23 C22 122.25(17) . . ?
C24 C23 H23 118.9 . . ?
C22 C23 H23 118.9 . . ?
C23 C24 C25 120.60(16) . . ?
C23 C24 H24 119.7 . . ?
C25 C24 H24 119.7 . . ?
N1 C25 C24 117.33(15) . . ?
N1 C25 C8 124.01(16) . . ?
C24 C25 C8 118.56(16) . . ?
C25 N1 C1 117.86(15) . . ?

loop_
_geom_bond_atom_site_label_1
_geom_bond_atom_site_label_2
_geom_bond_distance
_geom_bond_site_symmetry_2
_geom_bond_publ_flag
C1 N1 1.351(2) . ?
C1 C2 1.422(2) . ?
C1 C6 1.427(2) . ?
C2 C3 1.365(3) . ?
C2 H2 0.9500 . ?
C3 C4 1.426(3) . ?
C3 H3 0.9500 . ?
C4 C5 1.360(2) . ?
C4 H4 0.9500 . ?
C5 C6 1.428(3) . ?
C5 H5 0.9500 . ?
C6 C7 1.401(2) . ?
C7 C8 1.391(2) . ?
C7 H7 0.9500 . ?
C8 C25 1.441(2) . ?
C8 C9 1.457(2) . ?
C9 C22 1.398(2) . ?
C9 C10 1.456(2) . ?
C10 C11 1.418(2) . ?
C10 C15 1.422(2) . ?
C11 C12 1.375(2) . ?
C11 H11 0.9500 . ?
C12 C13 1.397(3) . ?
C12 H12 0.9500 . ?
C13 C14 1.379(3) . ?
C13 H13 0.9500 . ?
C14 C15 1.410(2) . ?
C14 H14 0.9500 . ?
C15 C16 1.459(3) . ?
C16 C17 1.411(2) . ?
C16 C21 1.420(2) . ?
C17 C18 1.377(3) . ?
C17 H17 0.9500 . ?
C18 C19 1.390(3) . ?
C18 H18 0.9500 . ?
C19 C20 1.379(3) . ?
C19 H19 0.9500 . ?
C20 C21 1.414(2) . ?
C20 H20 0.9500 . ?
C21 C22 1.457(2) . ?
C22 C23 1.434(2) . ?
C23 C24 1.351(2) . ?
C23 H23 0.9500 . ?
C24 C25 1.431(2) . ?
C24 H24 0.9500 . ?
C25 N1 1.347(2) . ?

loop_
_geom_torsion_atom_site_label_1
_geom_torsion_atom_site_label_2
_geom_torsion_atom_site_label_3
_geom_torsion_atom_site_label_4
_geom_torsion
_geom_torsion_site_symmetry_1
_geom_torsion_site_symmetry_2
_geom_torsion_site_symmetry_3
_geom_torsion_site_symmetry_4
_geom_torsion_publ_flag
N1 C1 C2 C3 -175.23(16) . . . . ?
C6 C1 C2 C3 1.8(3) . . . . ?
C1 C2 C3 C4 0.1(3) . . . . ?
C2 C3 C4 C5 -1.0(3) . . . . ?
C3 C4 C5 C6 -0.2(3) . . . . ?
N1 C1 C6 C7 -3.7(3) . . . . ?
C2 C1 C6 C7 179.39(15) . . . . ?
N1 C1 C6 C5 174.04(15) . . . . ?
C2 C1 C6 C5 -2.9(2) . . . . ?
C4 C5 C6 C7 179.71(16) . . . . ?
C4 C5 C6 C1 2.1(3) . . . . ?
C1 C6 C7 C8 -0.6(2) . . . . ?
C5 C6 C7 C8 -178.22(15) . . . . ?
C6 C7 C8 C25 5.9(2) . . . . ?
C6 C7 C8 C9 178.09(15) . . . . ?
C7 C8 C9 C22 -159.27(17) . . . . ?
C25 C8 C9 C22 12.7(2) . . . . ?
C7 C8 C9 C10 20.8(3) . . . . ?
C25 C8 C9 C10 -167.17(15) . . . . ?
C22 C9 C10 C11 -153.19(18) . . . . ?
C8 C9 C10 C11 26.7(3) . . . . ?
C22 C9 C10 C15 20.5(2) . . . . ?
C8 C9 C10 C15 -159.64(16) . . . . ?
C15 C10 C11 C12 5.2(3) . . . . ?
C9 C10 C11 C12 178.97(18) . . . . ?
C10 C11 C12 C13 0.4(3) . . . . ?
C11 C12 C13 C14 -3.6(3) . . . . ?
C12 C13 C14 C15 0.9(3) . . . . ?
C13 C14 C15 C10 4.8(3) . . . . ?
C13 C14 C15 C16 -168.58(19) . . . . ?
C11 C10 C15 C14 -7.7(3) . . . . ?
C9 C10 C15 C14 178.41(16) . . . . ?
C11 C10 C15 C16 165.85(17) . . . . ?
C9 C10 C15 C16 -8.0(3) . . . . ?
C14 C15 C16 C17 -10.8(3) . . . . ?
C10 C15 C16 C17 175.83(17) . . . . ?
C14 C15 C16 C21 163.82(17) . . . . ?
C10 C15 C16 C21 -9.5(3) . . . . ?
C21 C16 C17 C18 -4.5(3) . . . . ?
C15 C16 C17 C18 170.18(18) . . . . ?
C16 C17 C18 C19 -0.7(3) . . . . ?
C17 C18 C19 C20 4.2(3) . . . . ?
C18 C19 C20 C21 -2.6(3) . . . . ?
C19 C20 C21 C16 -2.6(3) . . . . ?
C19 C20 C21 C22 173.65(17) . . . . ?
C17 C16 C21 C20 6.0(3) . . . . ?
C15 C16 C21 C20 -168.83(17) . . . . ?
C17 C16 C21 C22 -170.34(16) . . . . ?
C15 C16 C21 C22 14.8(3) . . . . ?
C10 C9 C22 C23 167.75(16) . . . . ?
C8 C9 C22 C23 -12.1(3) . . . . ?
C10 C9 C22 C21 -15.2(2) . . . . ?
C8 C9 C22 C21 164.89(16) . . . . ?
C20 C21 C22 C9 -178.59(17) . . . . ?
C16 C21 C22 C9 -2.4(3) . . . . ?
C20 C21 C22 C23 -1.6(3) . . . . ?
C16 C21 C22 C23 174.64(16) . . . . ?
C9 C22 C23 C24 3.1(3) . . . . ?
C21 C22 C23 C24 -173.88(17) . . . . ?
C22 C23 C24 C25 5.6(3) . . . . ?
C23 C24 C25 N1 171.73(18) . . . . ?
C23 C24 C25 C8 -4.8(3) . . . . ?
C7 C8 C25 N1 -8.0(3) . . . . ?
C9 C8 C25 N1 179.44(16) . . . . ?
C7 C8 C25 C24 168.30(16) . . . . ?
C9 C8 C25 C24 -4.3(2) . . . . ?
C24 C25 N1 C1 -172.27(16) . . . . ?
C8 C25 N1 C1 4.1(3) . . . . ?
C2 C1 N1 C25 178.88(16) . . . . ?
C6 C1 N1 C25 1.9(3) . . . . ?
